data_8104201
loop_
_publ_author_name
'Zimmer, B.I.'
'Jeitschko, W.'

_publ_section_title
;
 The crystal structure of La2 Fe25 P12
;
_journal_name_full 'Zeitschrift fuer Kristallographie (149,1979-)'
_journal_page_first 950
_journal_page_last 953
_journal_volume 209
_journal_year 1994
_chemical_formula_sum 'Fe25 La2 P12'
_chemical_name_systematic 'La2 Fe25 P12'
_space_group_IT_number 55
_symmetry_space_group_name_Hall '-P 2 2ab'
_symmetry_space_group_name_H-M 'P b a m'
_cell_angle_alpha 90
_cell_angle_beta 90
_cell_angle_gamma 90
_cell_formula_units_Z 2
_cell_length_a 14.756
_cell_length_b 18.149
_cell_length_c 3.636
_cell_volume 973.745
_citation_journal_id_ASTM ZEKRDZ
_cod_data_source_file Zimmer_ZEKRDZ_1994_1657.cif
_cod_data_source_block Fe25La2P12
_cod_original_cell_volume 973.7449
_cod_database_code 8104201

loop_
_symmetry_equiv_pos_as_xyz
x,y,z
-x,-y,z
x+1/2,-y+1/2,-z
-x+1/2,y+1/2,-z
-x,-y,-z
x,y,-z
-x-1/2,y-1/2,z
x-1/2,-y-1/2,z

loop_
_atom_site_label
_atom_site_type_symbol
_atom_site_fract_x
_atom_site_fract_y
_atom_site_fract_z
_atom_site_occupancy
_atom_site_U_iso_or_equiv
Fe12 Fe 0.43208 0.37054 0 1 0.0
Fe3 Fe 0.1753 0.41804 0.5 1 0.0
La1 La 0.36536 0.18498 0 1 0.0
P2 P 0.3387 0.0489 0.5 1 0.0
P3 P 0.4664 0.296 0.5 1 0.0
Fe2 Fe 0.0643 0.29835 0.5 1 0.0
Fe5 Fe 0.3158 0.32479 0.5 1 0.0
Fe11 Fe 0.2559 0.01384 0 1 0.0
Fe13 Fe 0 0 0 1 0.0
Fe1 Fe 0.03211 0.08962 0.5 1 0.0
Fe4 Fe 0.20467 0.11105 0.5 1 0.0
Fe9 Fe 0.0932 0.19153 0 1 0.0
Fe10 Fe 0.18864 0.30771 0 1 0.0
Fe8 Fe 0.0807 0.49634 0 1 0.0
P1 P 0.2041 0.2346 0.5 1 0.0
Fe7 Fe 0.49263 0.06927 0.5 1 0.0
P5 P 0.1258 0.0701 0 1 0.0
P6 P 0.2869 0.3988 0 1 0.0
P4 P 0.0604 0.3727 0 1 0.0
Fe6 Fe 0.3724 0.46829 0.5 1 0.0
